data_4070705
loop_
_publ_author_name
'Song, Li-Cheng'
'Wang, Hu-Ting'
'Ge, Jian-Hua'
'Mei, Shu-Zhen'
'Gao, Jie'
'Wang, Liang-Xing'
'Gai, Bin'
'Zhao, Li-Qun'
'Yan, Jing'
'Wang, Yong-Zhen'

_publ_section_title
;
 Investigations on the Active Site Models of [FeFe]-Hydrogenases:
 Synthesis, Structure, and Properties of N-Functionalized
 Azadithiolatodiiron Complexes Containing Mono- and Diphosphine Ligands
;
_journal_issue 7
_journal_name_full Organometallics
_journal_page_first 1409
_journal_paper_doi 10.1021/om700956e
_journal_volume 27
_journal_year 2008
_chemical_formula_sum 'C33 H26 Fe3 N O8 P S2'
_chemical_formula_weight 827.19
_chemical_name_systematic
; 
 ? 
;
_space_group_IT_number 2
_symmetry_cell_setting triclinic
_symmetry_space_group_name_Hall '-P 1'
_symmetry_space_group_name_H-M 'P -1'
_atom_sites_solution_hydrogens geom
_atom_sites_solution_primary direct
_atom_sites_solution_secondary difmap
_audit_creation_method SHELXL-97
_cell_angle_alpha 89.762(4)
_cell_angle_beta 69.865(3)
_cell_angle_gamma 64.380(3)
_cell_formula_units_Z 2
_cell_length_a 11.090(2)
_cell_length_b 12.673(3)
_cell_length_c 14.953(3)
_cell_measurement_reflns_used 3488
_cell_measurement_temperature 294(2)
_cell_measurement_theta_max 25.31
_cell_measurement_theta_min 2.20
_cell_volume 1752.9(6)
_computing_cell_refinement 'Bruker SMART'
_computing_data_collection 'Bruker SMART'
_computing_data_reduction 'Bruker SAINT'
_computing_molecular_graphics 'Bruker SHELXTL'
_computing_publication_material 'Bruker SHELXTL'
_computing_structure_refinement 'SHELXL-97 (Sheldrick, 1997)'
_computing_structure_solution 'SHELXS-97 (Sheldrick, 1990)'
_diffrn_ambient_temperature 294(2)
_diffrn_measured_fraction_theta_full 0.983
_diffrn_measured_fraction_theta_max 0.983
_diffrn_measurement_device_type 'CCD area detector'
_diffrn_measurement_method 'phi and omega scans'
_diffrn_radiation_monochromator graphite
_diffrn_radiation_source 'fine-focus sealed tube'
_diffrn_radiation_type MoK\a
_diffrn_radiation_wavelength 0.71073
_diffrn_reflns_av_R_equivalents 0.0214
_diffrn_reflns_av_sigmaI/netI 0.0501
_diffrn_reflns_limit_h_max 13
_diffrn_reflns_limit_h_min -13
_diffrn_reflns_limit_k_max 10
_diffrn_reflns_limit_k_min -15
_diffrn_reflns_limit_l_max 15
_diffrn_reflns_limit_l_min -18
_diffrn_reflns_number 9981
_diffrn_reflns_theta_full 26.40
_diffrn_reflns_theta_max 26.40
_diffrn_reflns_theta_min 1.47
_diffrn_standards_decay_% 0
_diffrn_standards_interval_count 0
_diffrn_standards_interval_time 0
_diffrn_standards_number 0
_exptl_absorpt_coefficient_mu 1.440
_exptl_absorpt_correction_T_max 0.7616
_exptl_absorpt_correction_T_min 0.6107
_exptl_absorpt_correction_type multi-scan
_exptl_absorpt_process_details SADABS
_exptl_crystal_density_diffrn 1.567
_exptl_crystal_density_method 'not measured'
_exptl_crystal_F_000 840
_exptl_crystal_size_max 0.38
_exptl_crystal_size_mid 0.36
_exptl_crystal_size_min 0.20
_refine_diff_density_max 0.409
_refine_diff_density_min -0.374
_refine_diff_density_rms 0.065
_refine_ls_extinction_method none
_refine_ls_goodness_of_fit_ref 1.013
_refine_ls_hydrogen_treatment constr
_refine_ls_matrix_type full
_refine_ls_number_parameters 434
_refine_ls_number_reflns 7071
_refine_ls_number_restraints 0
_refine_ls_restrained_S_all 1.013
_refine_ls_R_factor_all 0.0714
_refine_ls_R_factor_gt 0.0380
_refine_ls_shift/su_max 0.001
_refine_ls_shift/su_mean 0.000
_refine_ls_structure_factor_coef Fsqd
_refine_ls_weighting_details 'calc w=1/[\s^2^(Fo^2^)+(0.0459P)^2^+0.0863P] where P=(Fo^2^+2Fc^2^)/3'
_refine_ls_weighting_scheme calc
_refine_ls_wR_factor_gt 0.0842
_refine_ls_wR_factor_ref 0.0989
_reflns_number_gt 4741
_reflns_number_total 7071
_reflns_threshold_expression >2sigma(I)
_cod_data_source_file om700956e-file005.cif
_cod_data_source_block 051201b
_cod_depositor_comments
;
The following automatic conversions were performed:

'_symmetry_cell_setting' value 'Triclinic' changed to 'triclinic'
according to /home/saulius/struct/CIF-dictionaries/cif_core.dic
dictionary named 'cif_core.dic' version 2.4.1 from
2010-06-29.

'_exptl_absorpt_correction_type' value 'MULTI-SCAN'
changed to 'multi-scan' according to
/home/saulius/struct/CIF-dictionaries/cif_core.dic dictionary named
'cif_core.dic' version 2.4.1 from
2010-06-29.

'_refine_ls_hydrogen_treatment' value 'CONSTR' changed
to 'constr' according to
/home/saulius/struct/CIF-dictionaries/cif_core.dic dictionary named
'cif_core.dic' version 2.4.1 from 2010-06-29.

Automatic conversion script
Id: cif_fix_values 1715 2011-07-08 13:25:40Z adriana 
;
_cod_original_sg_symbol_H-M P-1
_cod_database_code 4070705

loop_
_symmetry_equiv_pos_as_xyz
'x, y, z'
'-x, -y, -z'

loop_
_atom_site_label
_atom_site_type_symbol
_atom_site_fract_x
_atom_site_fract_y
_atom_site_fract_z
_atom_site_U_iso_or_equiv
_atom_site_adp_type
_atom_site_occupancy
_atom_site_symmetry_multiplicity
_atom_site_calc_flag
_atom_site_refinement_flags
Fe1 Fe 0.12908(5) 0.28756(4) 0.24148(3) 0.04083(13) Uani 1 1 d .
Fe3 Fe -0.23580(5) 0.31430(4) 0.43242(3) 0.04817(14) Uani 1 1 d .
Fe2 Fe 0.34911(5) 0.30235(4) 0.12992(4) 0.04803(14) Uani 1 1 d .
P1 P -0.06235(8) 0.24660(7) 0.27489(6) 0.03670(19) Uani 1 1 d .
S1 S 0.30990(8) 0.14304(7) 0.11733(6) 0.04134(19) Uani 1 1 d .
S2 S 0.12467(8) 0.40618(7) 0.12757(6) 0.0441(2) Uani 1 1 d .
N1 N 0.2516(3) 0.2407(2) -0.03699(18) 0.0432(6) Uani 1 1 d .
C1 C 0.1932(4) 0.2061(3) 0.3233(3) 0.0610(10) Uani 1 1 d .
O1 O 0.2357(3) 0.1566(3) 0.3798(2) 0.0913(10) Uani 1 1 d .
C2 C 0.0475(4) 0.4194(4) 0.3267(3) 0.0596(9) Uani 1 1 d .
O2 O 0.0048(4) 0.5033(3) 0.3798(2) 0.0936(10) Uani 1 1 d .
C3 C 0.4810(4) 0.2130(4) 0.1770(3) 0.0693(11) Uani 1 1 d .
O3 O 0.5659(4) 0.1545(3) 0.2057(3) 0.1109(12) Uani 1 1 d .
C4 C 0.3284(4) 0.4364(4) 0.1831(3) 0.0690(11) Uani 1 1 d .
O4 O 0.3153(4) 0.5235(3) 0.2166(3) 0.1127(12) Uani 1 1 d .
C5 C 0.4661(4) 0.2926(3) 0.0096(3) 0.0588(9) Uani 1 1 d .
O5 O 0.5424(3) 0.2892(3) -0.0659(2) 0.0869(9) Uani 1 1 d .
C6 C -0.3680(4) 0.3213(3) 0.3900(2) 0.0545(9) Uani 1 1 d .
O6 O -0.4575(3) 0.3295(3) 0.3655(2) 0.0810(8) Uani 1 1 d .
C7 C -0.2761(4) 0.4627(4) 0.4252(3) 0.0626(10) Uani 1 1 d .
O7 O -0.3112(3) 0.5615(3) 0.4267(2) 0.0921(10) Uani 1 1 d .
C8 C -0.2193(5) 0.1698(4) 0.5041(3) 0.0760(12) Uani 1 1 d .
H8 H -0.2274 0.1054 0.4824 0.091 Uiso 1 1 calc R
C9 C -0.0913(5) 0.1786(4) 0.4804(3) 0.0671(11) Uani 1 1 d .
H9 H 0.0005 0.1213 0.4406 0.081 Uiso 1 1 calc R
C10 C -0.1257(5) 0.2883(4) 0.5267(3) 0.0749(12) Uani 1 1 d .
H10 H -0.0613 0.3181 0.5232 0.090 Uiso 1 1 calc R
C11 C -0.2771(5) 0.3465(4) 0.5804(3) 0.0816(13) Uani 1 1 d .
H11 H -0.3293 0.4213 0.6189 0.098 Uiso 1 1 calc R
C12 C -0.3329(5) 0.2734(5) 0.5658(3) 0.0804(13) Uani 1 1 d .
H12 H -0.4297 0.2900 0.5923 0.097 Uiso 1 1 calc R
C13 C -0.0171(3) 0.0877(3) 0.2577(2) 0.0438(7) Uani 1 1 d .
C14 C -0.1238(4) 0.0552(3) 0.2608(3) 0.0584(9) Uani 1 1 d .
H14 H -0.2150 0.1136 0.2674 0.070 Uiso 1 1 calc R
C15 C -0.0960(5) -0.0612(4) 0.2544(3) 0.0801(13) Uani 1 1 d .
H15 H -0.1670 -0.0816 0.2543 0.096 Uiso 1 1 calc R
C16 C 0.0361(6) -0.1478(4) 0.2482(3) 0.0865(14) Uani 1 1 d .
H16 H 0.0538 -0.2267 0.2457 0.104 Uiso 1 1 calc R
C17 C 0.1419(5) -0.1183(3) 0.2458(3) 0.0743(12) Uani 1 1 d .
H17 H 0.2314 -0.1772 0.2419 0.089 Uiso 1 1 calc R
C18 C 0.1166(4) -0.0014(3) 0.2492(2) 0.0514(8) Uani 1 1 d .
H18 H 0.1901 0.0176 0.2458 0.062 Uiso 1 1 calc R
C19 C -0.1511(3) 0.3028(3) 0.1888(2) 0.0402(7) Uani 1 1 d .
C20 C -0.2304(3) 0.4253(3) 0.1958(3) 0.0537(9) Uani 1 1 d .
H20 H -0.2403 0.4762 0.2453 0.064 Uiso 1 1 calc R
C21 C -0.2942(4) 0.4724(4) 0.1313(3) 0.0701(11) Uani 1 1 d .
H21 H -0.3486 0.5541 0.1385 0.084 Uiso 1 1 calc R
C22 C -0.2777(5) 0.3991(5) 0.0568(4) 0.0822(14) Uani 1 1 d .
H22 H -0.3207 0.4310 0.0130 0.099 Uiso 1 1 calc R
C23 C -0.1987(5) 0.2798(4) 0.0462(3) 0.0754(12) Uani 1 1 d .
H23 H -0.1868 0.2301 -0.0051 0.091 Uiso 1 1 calc R
C24 C -0.1354(4) 0.2314(3) 0.1124(3) 0.0548(9) Uani 1 1 d .
H24 H -0.0817 0.1495 0.1046 0.066 Uiso 1 1 calc R
C25 C 0.2656(3) 0.1394(3) 0.0108(2) 0.0436(7) Uani 1 1 d .
H25A H 0.3404 0.0680 -0.0350 0.052 Uiso 1 1 calc R
H25B H 0.1755 0.1346 0.0301 0.052 Uiso 1 1 calc R
C26 C 0.1248(3) 0.3498(3) 0.0154(2) 0.0453(8) Uani 1 1 d .
H26A H 0.0402 0.3372 0.0304 0.054 Uiso 1 1 calc R
H26B H 0.1169 0.4096 -0.0259 0.054 Uiso 1 1 calc R
C27 C 0.2986(3) 0.2185(3) -0.1390(2) 0.0408(7) Uani 1 1 d .
C28 C 0.2106(4) 0.2745(3) -0.1884(2) 0.0475(8) Uani 1 1 d .
H28 H 0.1143 0.3284 -0.1543 0.057 Uiso 1 1 calc R
C29 C 0.2642(4) 0.2513(3) -0.2886(3) 0.0531(9) Uani 1 1 d .
H29 H 0.2038 0.2901 -0.3212 0.064 Uiso 1 1 calc R
C30 C 0.4050(4) 0.1719(3) -0.3397(2) 0.0522(9) Uani 1 1 d .
C31 C 0.4944(4) 0.1167(3) -0.2916(3) 0.0604(9) Uani 1 1 d .
H31 H 0.5906 0.0630 -0.3263 0.072 Uiso 1 1 calc R
C32 C 0.4432(4) 0.1398(3) -0.1934(2) 0.0545(9) Uani 1 1 d .
H32 H 0.5056 0.1026 -0.1618 0.065 Uiso 1 1 calc R
C33 C 0.3805(5) 0.1611(4) -0.4918(3) 0.0850(14) Uani 1 1 d .
H33A H 0.3150 0.1288 -0.4630 0.128 Uiso 1 1 calc R
H33B H 0.4389 0.1220 -0.5576 0.128 Uiso 1 1 calc R
H33C H 0.3265 0.2446 -0.4902 0.128 Uiso 1 1 calc R
O8 O 0.4707(3) 0.1433(2) -0.43950(18) 0.0751(8) Uani 1 1 d .

loop_
_atom_site_aniso_label
_atom_site_aniso_U_11
_atom_site_aniso_U_22
_atom_site_aniso_U_33
_atom_site_aniso_U_23
_atom_site_aniso_U_13
_atom_site_aniso_U_12
Fe1 0.0350(2) 0.0448(3) 0.0413(3) 0.0036(2) -0.0131(2) -0.0182(2)
Fe3 0.0476(3) 0.0491(3) 0.0388(3) 0.0075(2) -0.0062(2) -0.0223(2)
Fe2 0.0364(3) 0.0535(3) 0.0568(3) 0.0073(2) -0.0161(2) -0.0240(2)
P1 0.0336(4) 0.0359(4) 0.0370(4) 0.0060(3) -0.0108(3) -0.0148(3)
S1 0.0351(4) 0.0394(4) 0.0445(5) 0.0092(3) -0.0145(4) -0.0133(3)
S2 0.0369(4) 0.0365(4) 0.0517(5) 0.0041(4) -0.0122(4) -0.0143(3)
N1 0.0438(15) 0.0309(13) 0.0406(16) 0.0075(11) -0.0116(13) -0.0083(12)
C1 0.050(2) 0.072(3) 0.056(2) -0.0010(19) -0.0221(19) -0.0221(19)
O1 0.086(2) 0.110(2) 0.074(2) 0.0237(18) -0.0528(19) -0.0248(18)
C2 0.056(2) 0.067(2) 0.057(2) 0.003(2) -0.0152(19) -0.034(2)
O2 0.108(2) 0.078(2) 0.080(2) -0.0237(17) -0.0178(18) -0.0430(19)
C3 0.057(2) 0.086(3) 0.087(3) 0.019(2) -0.037(2) -0.044(2)
O3 0.093(2) 0.121(3) 0.166(4) 0.055(3) -0.096(3) -0.054(2)
C4 0.060(2) 0.076(3) 0.077(3) 0.002(2) -0.024(2) -0.038(2)
O4 0.128(3) 0.099(3) 0.132(3) -0.013(2) -0.047(2) -0.071(2)
C5 0.0368(19) 0.068(2) 0.069(3) 0.008(2) -0.0158(19) -0.0242(18)
O5 0.0556(18) 0.114(2) 0.076(2) 0.0185(18) -0.0077(16) -0.0393(17)
C6 0.044(2) 0.058(2) 0.043(2) 0.0045(16) 0.0011(17) -0.0209(18)
O6 0.0505(17) 0.110(2) 0.076(2) 0.0105(17) -0.0169(15) -0.0366(17)
C7 0.060(2) 0.059(3) 0.046(2) 0.0023(18) 0.0016(18) -0.024(2)
O7 0.102(2) 0.0501(17) 0.081(2) 0.0006(15) 0.0053(17) -0.0285(17)
C8 0.104(4) 0.076(3) 0.069(3) 0.039(2) -0.041(3) -0.053(3)
C9 0.075(3) 0.071(3) 0.044(2) 0.019(2) -0.024(2) -0.023(2)
C10 0.084(3) 0.097(3) 0.054(3) 0.020(2) -0.031(2) -0.048(3)
C11 0.107(4) 0.081(3) 0.040(2) 0.002(2) -0.016(2) -0.038(3)
C12 0.076(3) 0.109(4) 0.048(2) 0.031(2) -0.008(2) -0.047(3)
C13 0.0485(19) 0.0389(17) 0.0407(18) 0.0071(14) -0.0120(15) -0.0209(16)
C14 0.058(2) 0.049(2) 0.070(3) 0.0113(18) -0.021(2) -0.0282(18)
C15 0.090(3) 0.060(3) 0.102(4) 0.011(2) -0.028(3) -0.050(3)
C16 0.111(4) 0.041(2) 0.096(4) 0.011(2) -0.023(3) -0.038(3)
C17 0.072(3) 0.039(2) 0.080(3) 0.0100(19) -0.013(2) -0.010(2)
C18 0.049(2) 0.0427(19) 0.052(2) 0.0097(16) -0.0124(17) -0.0168(16)
C19 0.0313(16) 0.0516(19) 0.0406(18) 0.0160(15) -0.0132(14) -0.0219(15)
C20 0.045(2) 0.058(2) 0.059(2) 0.0192(18) -0.0190(18) -0.0256(18)
C21 0.060(2) 0.075(3) 0.090(3) 0.046(3) -0.042(2) -0.035(2)
C22 0.086(3) 0.115(4) 0.094(4) 0.064(3) -0.061(3) -0.068(3)
C23 0.093(3) 0.110(4) 0.067(3) 0.031(3) -0.047(3) -0.071(3)
C24 0.058(2) 0.070(2) 0.054(2) 0.0205(19) -0.0276(19) -0.0396(19)
C25 0.0485(19) 0.0371(17) 0.0400(18) 0.0073(14) -0.0147(15) -0.0168(15)
C26 0.0388(18) 0.0440(18) 0.048(2) 0.0129(15) -0.0140(15) -0.0161(15)
C27 0.0422(18) 0.0365(17) 0.0463(19) 0.0106(14) -0.0178(15) -0.0195(14)
C28 0.0459(19) 0.0453(19) 0.060(2) 0.0148(16) -0.0259(18) -0.0244(16)
C29 0.069(2) 0.057(2) 0.061(2) 0.0271(18) -0.042(2) -0.039(2)
C30 0.070(2) 0.051(2) 0.048(2) 0.0108(17) -0.023(2) -0.038(2)
C31 0.055(2) 0.057(2) 0.050(2) 0.0037(18) -0.0129(19) -0.0147(18)
C32 0.053(2) 0.054(2) 0.046(2) 0.0144(16) -0.0213(18) -0.0136(17)
C33 0.132(4) 0.080(3) 0.069(3) 0.017(2) -0.060(3) -0.054(3)
O8 0.095(2) 0.089(2) 0.0487(16) 0.0093(14) -0.0313(16) -0.0458(17)

loop_
_atom_type_symbol
_atom_type_description
_atom_type_scat_dispersion_real
_atom_type_scat_dispersion_imag
_atom_type_scat_source
C C 0.0033 0.0016 'International Tables Vol C Tables 4.2.6.8 and 6.1.1.4'
H H 0.0000 0.0000 'International Tables Vol C Tables 4.2.6.8 and 6.1.1.4'
N N 0.0061 0.0033 'International Tables Vol C Tables 4.2.6.8 and 6.1.1.4'
O O 0.0106 0.0060 'International Tables Vol C Tables 4.2.6.8 and 6.1.1.4'
S S 0.1246 0.1234 'International Tables Vol C Tables 4.2.6.8 and 6.1.1.4'
P P 0.1023 0.0942 'International Tables Vol C Tables 4.2.6.8 and 6.1.1.4'
Fe Fe 0.3463 0.8444 'International Tables Vol C Tables 4.2.6.8 and 6.1.1.4'

loop_
_geom_angle_atom_site_label_1
_geom_angle_atom_site_label_2
_geom_angle_atom_site_label_3
_geom_angle
C1 Fe1 C2 89.22(17)
C1 Fe1 S1 90.36(12)
C2 Fe1 S1 155.08(12)
C1 Fe1 S2 156.38(13)
C2 Fe1 S2 86.18(12)
S1 Fe1 S2 84.29(3)
C1 Fe1 P1 95.04(13)
C2 Fe1 P1 100.30(12)
S1 Fe1 P1 104.55(4)
S2 Fe1 P1 108.57(3)
C1 Fe1 Fe2 101.90(12)
C2 Fe1 Fe2 99.65(11)
S1 Fe1 Fe2 56.14(3)
S2 Fe1 Fe2 56.30(3)
P1 Fe1 Fe2 153.89(3)
C7 Fe3 C6 93.16(17)
C7 Fe3 C8 154.75(18)
C6 Fe3 C8 98.15(17)
C7 Fe3 C12 118.28(18)
C6 Fe3 C12 93.32(17)
C8 Fe3 C12 38.87(16)
C7 Fe3 C10 98.06(18)
C6 Fe3 C10 158.40(16)
C8 Fe3 C10 64.74(17)
C12 Fe3 C10 65.11(17)
C7 Fe3 C11 90.40(17)
C6 Fe3 C11 122.60(18)
C8 Fe3 C11 64.49(17)
C12 Fe3 C11 38.13(16)
C10 Fe3 C11 39.43(16)
C7 Fe3 C9 134.01(18)
C6 Fe3 C9 132.77(17)
C8 Fe3 C9 38.80(15)
C12 Fe3 C9 65.18(17)
C10 Fe3 C9 38.48(15)
C11 Fe3 C9 65.05(17)
C7 Fe3 P1 93.03(12)
C6 Fe3 P1 90.19(11)
C8 Fe3 P1 109.36(14)
C12 Fe3 P1 148.19(14)
C10 Fe3 P1 107.48(13)
C11 Fe3 P1 146.79(14)
C9 Fe3 P1 89.61(11)
C4 Fe2 C3 93.06(18)
C4 Fe2 C5 98.88(18)
C3 Fe2 C5 99.49(17)
C4 Fe2 S1 158.24(14)
C3 Fe2 S1 86.46(12)
C5 Fe2 S1 102.66(12)
C4 Fe2 S2 87.92(13)
C3 Fe2 S2 156.63(13)
C5 Fe2 S2 103.42(11)
S1 Fe2 S2 84.15(3)
C4 Fe2 Fe1 102.91(13)
C3 Fe2 Fe1 101.08(13)
C5 Fe2 Fe1 148.99(11)
S1 Fe2 Fe1 56.07(3)
S2 Fe2 Fe1 56.14(3)
C19 P1 C13 102.05(14)
C19 P1 Fe1 109.65(10)
C13 P1 Fe1 116.05(11)
C19 P1 Fe3 109.40(10)
C13 P1 Fe3 101.79(10)
Fe1 P1 Fe3 116.70(4)
C25 S1 Fe1 113.26(10)
C25 S1 Fe2 108.72(10)
Fe1 S1 Fe2 67.79(3)
C26 S2 Fe1 116.11(10)
C26 S2 Fe2 108.47(10)
Fe1 S2 Fe2 67.56(3)
C27 N1 C26 118.2(2)
C27 N1 C25 116.3(2)
C26 N1 C25 114.6(2)
O1 C1 Fe1 176.7(4)
O2 C2 Fe1 175.1(3)
O3 C3 Fe2 178.8(4)
O4 C4 Fe2 179.3(4)
O5 C5 Fe2 177.3(3)
O6 C6 Fe3 177.3(3)
O7 C7 Fe3 174.9(3)
C12 C8 C9 108.7(4)
C12 C8 Fe3 70.9(2)
C9 C8 Fe3 71.3(2)
C12 C8 H8 125.7
C9 C8 H8 125.7
Fe3 C8 H8 123.8
C10 C9 C8 107.6(4)
C10 C9 Fe3 70.6(2)
C8 C9 Fe3 70.0(2)
C10 C9 H9 126.2
C8 C9 H9 126.2
Fe3 C9 H9 124.9
C9 C10 C11 107.5(4)
C9 C10 Fe3 70.9(2)
C11 C10 Fe3 70.3(2)
C9 C10 H10 126.2
C11 C10 H10 126.2
Fe3 C10 H10 124.2
C12 C11 C10 108.2(4)
C12 C11 Fe3 70.7(2)
C10 C11 Fe3 70.3(2)
C12 C11 H11 125.9
C10 C11 H11 125.9
Fe3 C11 H11 124.7
C11 C12 C8 108.0(4)
C11 C12 Fe3 71.1(2)
C8 C12 Fe3 70.2(2)
C11 C12 H12 126.0
C8 C12 H12 126.0
Fe3 C12 H12 124.2
C18 C13 C14 118.0(3)
C18 C13 P1 122.2(2)
C14 C13 P1 119.7(3)
C15 C14 C13 120.9(4)
C15 C14 H14 119.6
C13 C14 H14 119.6
C14 C15 C16 120.3(4)
C14 C15 H15 119.9
C16 C15 H15 119.9
C17 C16 C15 120.0(4)
C17 C16 H16 120.0
C15 C16 H16 120.0
C16 C17 C18 120.3(4)
C16 C17 H17 119.8
C18 C17 H17 119.8
C17 C18 C13 120.5(3)
C17 C18 H18 119.7
C13 C18 H18 119.7
C24 C19 C20 116.9(3)
C24 C19 P1 123.7(3)
C20 C19 P1 119.2(3)
C21 C20 C19 121.7(4)
C21 C20 H20 119.1
C19 C20 H20 119.1
C22 C21 C20 119.9(4)
C22 C21 H21 120.0
C20 C21 H21 120.0
C23 C22 C21 120.2(4)
C23 C22 H22 119.9
C21 C22 H22 119.9
C22 C23 C24 120.1(4)
C22 C23 H23 120.0
C24 C23 H23 120.0
C19 C24 C23 121.1(4)
C19 C24 H24 119.4
C23 C24 H24 119.4
N1 C25 S1 114.3(2)
N1 C25 H25A 108.7
S1 C25 H25A 108.7
N1 C25 H25B 108.7
S1 C25 H25B 108.7
H25A C25 H25B 107.6
N1 C26 S2 114.0(2)
N1 C26 H26A 108.7
S2 C26 H26A 108.7
N1 C26 H26B 108.7
S2 C26 H26B 108.7
H26A C26 H26B 107.6
C28 C27 C32 117.7(3)
C28 C27 N1 123.4(3)
C32 C27 N1 118.9(3)
C27 C28 C29 120.7(3)
C27 C28 H28 119.7
C29 C28 H28 119.7
C30 C29 C28 120.4(3)
C30 C29 H29 119.8
C28 C29 H29 119.8
C29 C30 C31 119.6(3)
C29 C30 O8 125.4(3)
C31 C30 O8 114.9(3)
C32 C31 C30 120.4(3)
C32 C31 H31 119.8
C30 C31 H31 119.8
C31 C32 C27 121.2(3)
C31 C32 H32 119.4
C27 C32 H32 119.4
O8 C33 H33A 109.5
O8 C33 H33B 109.5
H33A C33 H33B 109.5
O8 C33 H33C 109.5
H33A C33 H33C 109.5
H33B C33 H33C 109.5
C30 O8 C33 117.4(3)

loop_
_geom_bond_atom_site_label_1
_geom_bond_atom_site_label_2
_geom_bond_distance
Fe1 C1 1.738(4)
Fe1 C2 1.775(4)
Fe1 S1 2.2607(10)
Fe1 S2 2.2662(10)
Fe1 P1 2.2905(10)
Fe1 Fe2 2.5224(7)
Fe3 C7 1.747(4)
Fe3 C6 1.757(4)
Fe3 C8 2.089(4)
Fe3 C12 2.098(4)
Fe3 C10 2.102(4)
Fe3 C11 2.103(4)
Fe3 C9 2.106(4)
Fe3 P1 2.3355(10)
Fe2 C4 1.766(4)
Fe2 C3 1.785(4)
Fe2 C5 1.787(4)
Fe2 S1 2.2626(10)
Fe2 S2 2.2706(10)
P1 C19 1.841(3)
P1 C13 1.848(3)
S1 C25 1.827(3)
S2 C26 1.825(3)
N1 C27 1.417(4)
N1 C26 1.439(4)
N1 C25 1.442(4)
C1 O1 1.158(4)
C2 O2 1.140(4)
C3 O3 1.137(4)
C4 O4 1.142(4)
C5 O5 1.141(4)
C6 O6 1.136(4)
C7 O7 1.137(4)
C8 C12 1.393(6)
C8 C9 1.394(6)
C8 H8 0.9300
C9 C10 1.387(5)
C9 H9 0.9300
C10 C11 1.418(6)
C10 H10 0.9300
C11 C12 1.372(6)
C11 H11 0.9300
C12 H12 0.9300
C13 C18 1.384(4)
C13 C14 1.398(5)
C14 C15 1.366(5)
C14 H14 0.9300
C15 C16 1.370(6)
C15 H15 0.9300
C16 C17 1.367(6)
C16 H16 0.9300
C17 C18 1.381(5)
C17 H17 0.9300
C18 H18 0.9300
C19 C24 1.376(5)
C19 C20 1.397(4)
C20 C21 1.373(5)
C20 H20 0.9300
C21 C22 1.364(6)
C21 H21 0.9300
C22 C23 1.357(6)
C22 H22 0.9300
C23 C24 1.396(5)
C23 H23 0.9300
C24 H24 0.9300
C25 H25A 0.9700
C25 H25B 0.9700
C26 H26A 0.9700
C26 H26B 0.9700
C27 C28 1.376(4)
C27 C32 1.398(4)
C28 C29 1.387(5)
C28 H28 0.9300
C29 C30 1.364(5)
C29 H29 0.9300
C30 C31 1.370(5)
C30 O8 1.384(4)
C31 C32 1.360(5)
C31 H31 0.9300
C32 H32 0.9300
C33 O8 1.416(4)
C33 H33A 0.9600
C33 H33B 0.9600
C33 H33C 0.9600

loop_
_geom_torsion_atom_site_label_1
_geom_torsion_atom_site_label_2
_geom_torsion_atom_site_label_3
_geom_torsion_atom_site_label_4
_geom_torsion
C1 Fe1 Fe2 C4 -91.48(18)
C2 Fe1 Fe2 C4 -0.24(18)
S1 Fe1 Fe2 C4 -173.79(14)
S2 Fe1 Fe2 C4 78.54(14)
P1 Fe1 Fe2 C4 139.16(15)
C1 Fe1 Fe2 C3 4.30(18)
C2 Fe1 Fe2 C3 95.54(18)
S1 Fe1 Fe2 C3 -78.02(14)
S2 Fe1 Fe2 C3 174.32(14)
P1 Fe1 Fe2 C3 -125.07(15)
C1 Fe1 Fe2 C5 135.0(3)
C2 Fe1 Fe2 C5 -133.8(3)
S1 Fe1 Fe2 C5 52.7(2)
S2 Fe1 Fe2 C5 -55.0(2)
P1 Fe1 Fe2 C5 5.6(2)
C1 Fe1 Fe2 S1 82.31(13)
C2 Fe1 Fe2 S1 173.56(13)
S2 Fe1 Fe2 S1 -107.67(4)
P1 Fe1 Fe2 S1 -47.05(7)
C1 Fe1 Fe2 S2 -170.02(13)
C2 Fe1 Fe2 S2 -78.78(13)
S1 Fe1 Fe2 S2 107.67(4)
P1 Fe1 Fe2 S2 60.62(7)
C1 Fe1 P1 C19 -172.52(16)
C2 Fe1 P1 C19 97.36(17)
S1 Fe1 P1 C19 -80.84(11)
S2 Fe1 P1 C19 7.95(12)
Fe2 Fe1 P1 C19 -41.94(14)
C1 Fe1 P1 C13 -57.61(17)
C2 Fe1 P1 C13 -147.73(17)
S1 Fe1 P1 C13 34.07(12)
S2 Fe1 P1 C13 122.86(12)
Fe2 Fe1 P1 C13 72.97(13)
C1 Fe1 P1 Fe3 62.42(13)
C2 Fe1 P1 Fe3 -27.70(13)
S1 Fe1 P1 Fe3 154.10(4)
S2 Fe1 P1 Fe3 -117.11(4)
Fe2 Fe1 P1 Fe3 -166.99(5)
C7 Fe3 P1 C19 -65.37(17)
C6 Fe3 P1 C19 27.81(16)
C8 Fe3 P1 C19 126.52(17)
C12 Fe3 P1 C19 124.4(3)
C10 Fe3 P1 C19 -164.80(16)
C11 Fe3 P1 C19 -160.7(3)
C9 Fe3 P1 C19 160.57(16)
C7 Fe3 P1 C13 -172.80(17)
C6 Fe3 P1 C13 -79.62(15)
C8 Fe3 P1 C13 19.09(17)
C12 Fe3 P1 C13 17.0(3)
C10 Fe3 P1 C13 87.77(17)
C11 Fe3 P1 C13 91.8(3)
C9 Fe3 P1 C13 53.15(16)
C7 Fe3 P1 Fe1 59.81(14)
C6 Fe3 P1 Fe1 152.99(12)
C8 Fe3 P1 Fe1 -108.30(13)
C12 Fe3 P1 Fe1 -110.4(3)
C10 Fe3 P1 Fe1 -39.61(14)
C11 Fe3 P1 Fe1 -35.6(2)
C9 Fe3 P1 Fe1 -74.24(13)
C1 Fe1 S1 C25 154.22(16)
C2 Fe1 S1 C25 -116.9(3)
S2 Fe1 S1 C25 -48.83(11)
P1 Fe1 S1 C25 58.92(11)
Fe2 Fe1 S1 C25 -101.64(11)
C1 Fe1 S1 Fe2 -104.14(13)
C2 Fe1 S1 Fe2 -15.2(3)
S2 Fe1 S1 Fe2 52.82(3)
P1 Fe1 S1 Fe2 160.56(3)
C4 Fe2 S1 C25 124.7(4)
C3 Fe2 S1 C25 -145.93(17)
C5 Fe2 S1 C25 -46.99(16)
S2 Fe2 S1 C25 55.49(11)
Fe1 Fe2 S1 C25 108.18(11)
C4 Fe2 S1 Fe1 16.5(4)
C3 Fe2 S1 Fe1 105.89(14)
C5 Fe2 S1 Fe1 -155.17(12)
S2 Fe2 S1 Fe1 -52.69(3)
C1 Fe1 S2 C26 125.4(3)
C2 Fe1 S2 C26 -155.41(16)
S1 Fe1 S2 C26 47.65(12)
P1 Fe1 S2 C26 -55.81(12)
Fe2 Fe1 S2 C26 100.32(11)
C1 Fe1 S2 Fe2 25.0(3)
C2 Fe1 S2 Fe2 104.27(12)
S1 Fe1 S2 Fe2 -52.67(3)
P1 Fe1 S2 Fe2 -156.14(3)
C4 Fe2 S2 C26 141.57(17)
C3 Fe2 S2 C26 -125.5(3)
C5 Fe2 S2 C26 42.93(16)
S1 Fe2 S2 C26 -58.72(11)
Fe1 Fe2 S2 C26 -111.35(11)
C4 Fe2 S2 Fe1 -107.08(14)
C3 Fe2 S2 Fe1 -14.2(3)
C5 Fe2 S2 Fe1 154.29(12)
S1 Fe2 S2 Fe1 52.63(3)
C2 Fe1 C1 O1 -26(6)
S1 Fe1 C1 O1 129(6)
S2 Fe1 C1 O1 52(6)
P1 Fe1 C1 O1 -126(6)
Fe2 Fe1 C1 O1 74(6)
C1 Fe1 C2 O2 74(4)
S1 Fe1 C2 O2 -15(5)
S2 Fe1 C2 O2 -83(4)
P1 Fe1 C2 O2 169(4)
Fe2 Fe1 C2 O2 -28(4)
C4 Fe2 C3 O3 -156(19)
C5 Fe2 C3 O3 -56(19)
S1 Fe2 C3 O3 46(19)
S2 Fe2 C3 O3 112(19)
Fe1 Fe2 C3 O3 100(19)
C3 Fe2 C4 O4 127(30)
C5 Fe2 C4 O4 27(30)
S1 Fe2 C4 O4 -145(29)
S2 Fe2 C4 O4 -76(30)
Fe1 Fe2 C4 O4 -131(30)
C4 Fe2 C5 O5 22(8)
C3 Fe2 C5 O5 -72(8)
S1 Fe2 C5 O5 -161(8)
S2 Fe2 C5 O5 112(8)
Fe1 Fe2 C5 O5 157(8)
C7 Fe3 C6 O6 -58(7)
C8 Fe3 C6 O6 99(7)
C12 Fe3 C6 O6 60(7)
C10 Fe3 C6 O6 63(7)
C11 Fe3 C6 O6 34(7)
C9 Fe3 C6 O6 119(7)
P1 Fe3 C6 O6 -151(7)
C6 Fe3 C7 O7 77(5)
C8 Fe3 C7 O7 -39(5)
C12 Fe3 C7 O7 -18(5)
C10 Fe3 C7 O7 -84(5)
C11 Fe3 C7 O7 -45(5)
C9 Fe3 C7 O7 -100(5)
P1 Fe3 C7 O7 168(5)
C7 Fe3 C8 C12 30.6(6)
C6 Fe3 C8 C12 -85.2(3)
C10 Fe3 C8 C12 81.0(3)
C11 Fe3 C8 C12 37.2(3)
C9 Fe3 C8 C12 118.4(4)
P1 Fe3 C8 C12 -178.2(3)
C7 Fe3 C8 C9 -87.8(5)
C6 Fe3 C8 C9 156.4(3)
C12 Fe3 C8 C9 -118.4(4)
C10 Fe3 C8 C9 -37.4(2)
C11 Fe3 C8 C9 -81.2(3)
P1 Fe3 C8 C9 63.3(3)
C12 C8 C9 C10 -0.5(4)
Fe3 C8 C9 C10 60.9(3)
C12 C8 C9 Fe3 -61.3(3)
C7 Fe3 C9 C10 25.6(4)
C6 Fe3 C9 C10 -150.7(3)
C8 Fe3 C9 C10 -118.1(4)
C12 Fe3 C9 C10 -80.6(3)
C11 Fe3 C9 C10 -38.4(3)
P1 Fe3 C9 C10 119.4(2)
C7 Fe3 C9 C8 143.7(3)
C6 Fe3 C9 C8 -32.6(3)
C12 Fe3 C9 C8 37.5(3)
C10 Fe3 C9 C8 118.1(4)
C11 Fe3 C9 C8 79.7(3)
P1 Fe3 C9 C8 -122.5(3)
C8 C9 C10 C11 0.7(4)
Fe3 C9 C10 C11 61.1(3)
C8 C9 C10 Fe3 -60.4(3)
C7 Fe3 C10 C9 -161.7(3)
C6 Fe3 C10 C9 77.7(5)
C8 Fe3 C10 C9 37.7(3)
C12 Fe3 C10 C9 80.8(3)
C11 Fe3 C10 C9 117.6(4)
P1 Fe3 C10 C9 -65.9(3)
C7 Fe3 C10 C11 80.7(3)
C6 Fe3 C10 C11 -39.9(6)
C8 Fe3 C10 C11 -79.9(3)
C12 Fe3 C10 C11 -36.8(3)
C9 Fe3 C10 C11 -117.6(4)
P1 Fe3 C10 C11 176.5(2)
C9 C10 C11 C12 -0.6(5)
Fe3 C10 C11 C12 60.9(3)
C9 C10 C11 Fe3 -61.5(3)
C7 Fe3 C11 C12 139.3(3)
C6 Fe3 C11 C12 45.3(3)
C8 Fe3 C11 C12 -37.9(3)
C10 Fe3 C11 C12 -118.4(4)
C9 Fe3 C11 C12 -81.0(3)
P1 Fe3 C11 C12 -124.5(3)
C7 Fe3 C11 C10 -102.2(3)
C6 Fe3 C11 C10 163.7(3)
C8 Fe3 C11 C10 80.6(3)
C12 Fe3 C11 C10 118.4(4)
C9 Fe3 C11 C10 37.5(2)
P1 Fe3 C11 C10 -6.1(4)
C10 C11 C12 C8 0.3(5)
Fe3 C11 C12 C8 60.9(3)
C10 C11 C12 Fe3 -60.6(3)
C9 C8 C12 C11 0.1(4)
Fe3 C8 C12 C11 -61.5(3)
C9 C8 C12 Fe3 61.6(3)
C7 Fe3 C12 C11 -47.7(3)
C6 Fe3 C12 C11 -143.1(3)
C8 Fe3 C12 C11 118.0(4)
C10 Fe3 C12 C11 38.0(3)
C9 Fe3 C12 C11 80.6(3)
P1 Fe3 C12 C11 121.1(3)
C7 Fe3 C12 C8 -165.7(3)
C6 Fe3 C12 C8 98.9(3)
C10 Fe3 C12 C8 -80.0(3)
C11 Fe3 C12 C8 -118.0(4)
C9 Fe3 C12 C8 -37.4(3)
P1 Fe3 C12 C8 3.1(4)
C19 P1 C13 C18 134.9(3)
Fe1 P1 C13 C18 15.8(3)
Fe3 P1 C13 C18 -112.0(3)
C19 P1 C13 C14 -50.3(3)
Fe1 P1 C13 C14 -169.5(2)
Fe3 P1 C13 C14 62.7(3)
C18 C13 C14 C15 -0.9(5)
P1 C13 C14 C15 -175.8(3)
C13 C14 C15 C16 2.3(6)
C14 C15 C16 C17 -1.7(7)
C15 C16 C17 C18 -0.3(7)
C16 C17 C18 C13 1.7(6)
C14 C13 C18 C17 -1.2(5)
P1 C13 C18 C17 173.7(3)
C13 P1 C19 C24 -19.5(3)
Fe1 P1 C19 C24 104.1(3)
Fe3 P1 C19 C24 -126.8(3)
C13 P1 C19 C20 165.5(2)
Fe1 P1 C19 C20 -70.9(2)
Fe3 P1 C19 C20 58.3(3)
C24 C19 C20 C21 2.2(5)
P1 C19 C20 C21 177.5(3)
C19 C20 C21 C22 -1.7(6)
C20 C21 C22 C23 0.2(6)
C21 C22 C23 C24 0.7(6)
C20 C19 C24 C23 -1.2(5)
P1 C19 C24 C23 -176.3(3)
C22 C23 C24 C19 -0.2(6)
C27 N1 C25 S1 145.2(2)
C26 N1 C25 S1 -71.0(3)
Fe1 S1 C25 N1 67.9(2)
Fe2 S1 C25 N1 -5.3(2)
C27 N1 C26 S2 -150.2(2)
C25 N1 C26 S2 66.8(3)
Fe1 S2 C26 N1 -61.9(2)
Fe2 S2 C26 N1 11.6(2)
C26 N1 C27 C28 -20.1(4)
C25 N1 C27 C28 122.3(3)
C26 N1 C27 C32 156.9(3)
C25 N1 C27 C32 -60.7(4)
C32 C27 C28 C29 1.2(4)
N1 C27 C28 C29 178.2(3)
C27 C28 C29 C30 0.4(5)
C28 C29 C30 C31 -1.3(5)
C28 C29 C30 O8 -178.8(3)
C29 C30 C31 C32 0.6(5)
O8 C30 C31 C32 178.4(3)
C30 C31 C32 C27 1.1(5)
C28 C27 C32 C31 -1.9(5)
N1 C27 C32 C31 -179.1(3)
C29 C30 O8 C33 -24.4(5)
C31 C30 O8 C33 158.0(3)
